data_7047341
loop_
_publ_author_name
'Xu, Qiaofei'
'Li, Yingguang'
'Ban, Ran'
'Li, Zhao'
'Han, Xiao'
'Ma, Pengtao'
'Singh, Vikram'
'Wang, Jingping'
'Niu, Jingyang'

_publ_section_title
;
 Polyoxotungstates incorporated organophosphonate and nickel: synthesis,
 characterization and efficient catalysis for epoxidation of allylic
 alcohols.
;
_journal_issue 38
_journal_name_full 'Dalton transactions (Cambridge, England : 2003)'
_journal_page_first 13479
_journal_page_last 13486
_journal_paper_doi 10.1039/c8dt02590h
_journal_volume 47
_journal_year 2018
_chemical_formula_moiety '0.25(C72 H96 As8 K32 N24 Ni16 O344 P24 W48), 7(O)'
_chemical_formula_sum 'C18 H58 As2 K8 N6 Ni4 O93 P6 W12'
_chemical_formula_weight 4936.20
_space_group_crystal_system monoclinic
_space_group_IT_number 15
_space_group_name_Hall '-C 2yc'
_space_group_name_H-M_alt 'C 1 2/c 1'
_symmetry_space_group_name_Hall '-C 2yc'
_symmetry_space_group_name_H-M 'C 1 2/c 1'
_atom_sites_solution_hydrogens geom
_atom_sites_solution_primary direct
_audit_creation_date 2017-03-13
_audit_creation_method
;
Olex2 1.2-beta
(compiled 2015.01.26 svn.r3150 for OlexSys, GUI svn.r4998)
;
_audit_update_record
;
2018-06-23 deposited with the CCDC.
2018-08-23 downloaded from the CCDC.
;
_cell_angle_alpha 90
_cell_angle_beta 105.887(5)
_cell_angle_gamma 90
_cell_formula_units_Z 4
_cell_length_a 23.181(6)
_cell_length_b 18.465(5)
_cell_length_c 34.868(12)
_cell_measurement_reflns_used 7154
_cell_measurement_temperature 296(2)
_cell_measurement_theta_max 26.17
_cell_measurement_theta_min 2.43
_cell_volume 14355(7)
_computing_molecular_graphics 'Olex2 (Dolomanov et al., 2009)'
_computing_publication_material 'Olex2 (Dolomanov et al., 2009)'
_computing_structure_refinement 'ShelXL (Sheldrick, 2008)'
_computing_structure_solution 'ShelXS-1997 (Sheldrick, 2008)'
_diffrn_ambient_temperature 296.15
_diffrn_measured_fraction_theta_full 0.997
_diffrn_measured_fraction_theta_max 0.997
_diffrn_measurement_device_type 'Bruker APEX-II CCD'
_diffrn_measurement_method '\f and \w scans'
_diffrn_radiation_monochromator graphite
_diffrn_radiation_type MoK\a
_diffrn_radiation_wavelength 0.71073
_diffrn_reflns_av_R_equivalents 0.1038
_diffrn_reflns_av_unetI/netI 0.1280
_diffrn_reflns_Laue_measured_fraction_full 0.997
_diffrn_reflns_Laue_measured_fraction_max 0.997
_diffrn_reflns_limit_h_max 27
_diffrn_reflns_limit_h_min -27
_diffrn_reflns_limit_k_max 22
_diffrn_reflns_limit_k_min -18
_diffrn_reflns_limit_l_max 41
_diffrn_reflns_limit_l_min -31
_diffrn_reflns_number 35144
_diffrn_reflns_point_group_measured_fraction_full 0.997
_diffrn_reflns_point_group_measured_fraction_max 0.997
_diffrn_reflns_theta_full 25.100
_diffrn_reflns_theta_max 25.100
_diffrn_reflns_theta_min 1.214
_diffrn_standards_number 0
_exptl_absorpt_coefficient_mu 10.927
_exptl_absorpt_correction_T_max 0.7457
_exptl_absorpt_correction_T_min 0.2649
_exptl_absorpt_correction_type multi-scan
_exptl_absorpt_process_details
;
SADABS-2008/1 (Bruker,2008) was used for absorption correction.
wR2(int) was 0.1561 before and 0.0948 after correction.
The Ratio of minimum to maximum transmission is 0.3552.
The \l/2 correction factor is 0.0015.
;
_exptl_crystal_colour blue
_exptl_crystal_colour_primary blue
_exptl_crystal_density_diffrn 2.284
_exptl_crystal_description block
_exptl_crystal_F_000 9040
_exptl_crystal_size_max 0.38
_exptl_crystal_size_mid 0.31
_exptl_crystal_size_min 0.23
_refine_diff_density_max 3.952
_refine_diff_density_min -2.816
_refine_diff_density_rms 0.561
_refine_ls_extinction_method none
_refine_ls_goodness_of_fit_ref 1.033
_refine_ls_hydrogen_treatment constr
_refine_ls_matrix_type full
_refine_ls_number_parameters 380
_refine_ls_number_reflns 12735
_refine_ls_number_restraints 6
_refine_ls_restrained_S_all 1.037
_refine_ls_R_factor_all 0.1275
_refine_ls_R_factor_gt 0.0882
_refine_ls_shift/su_max 0.001
_refine_ls_shift/su_mean 0.000
_refine_ls_structure_factor_coef Fsqd
_refine_ls_weighting_details 'w=1/[\s^2^(Fo^2^)+(0.1566P)^2^+408.9906P] where P=(Fo^2^+2Fc^2^)/3'
_refine_ls_weighting_scheme calc
_refine_ls_wR_factor_gt 0.2422
_refine_ls_wR_factor_ref 0.2776
_reflns_Friedel_coverage 0.000
_reflns_number_gt 8402
_reflns_number_total 12735
_reflns_threshold_expression 'I > 2\s(I)'
_cod_data_source_file c8dt02590h2.cif
_cod_data_source_block njy1_CCDC1
_cod_depositor_comments 'Adding full bibliography for 7047340--7047342.cif.'
_cod_original_cell_volume 14356(7)
_cod_database_code 7047341
_shelx_space_group_comment
;
The symmetry employed for this shelxl refinement is uniquely defined
by the following loop, which should always be used as a source of
symmetry information in preference to the above space-group names.
They are only intended as comments.
;
_shelx_estimated_absorpt_t_max 0.188
_shelx_estimated_absorpt_t_min 0.103
_olex2_refinement_description
;
1. Fixed Uiso
 At 1.2 times of:
  All C(H,H) groups
2. Uiso/Uaniso restraints and constraints
Uanis(K1) \\sim Ueq: with sigma of 0.002 and sigma for terminal atoms of 0.004
3. Others
 Fixed Sof: Ni3(0.5) K4(0.5) K5(0.5) O1W(0.5)
4.a Secondary CH2 refined with riding coordinates:
 C1(H1A,H1B), C2(H2A,H2B), C4(H4A,H4B), C5(H5A,H5B), C7(H7A,H7B), C8(H8A,H8B)
;
_shelx_shelxl_version_number 2014/7
_olex2_submission_special_instructions 'No special instructions were received'

loop_
_space_group_symop_operation_xyz
'x, y, z'
'-x, y, -z+1/2'
'x+1/2, y+1/2, z'
'-x+1/2, y+1/2, -z+1/2'
'-x, -y, -z'
'x, -y, z-1/2'
'-x+1/2, -y+1/2, -z'
'x+1/2, -y+1/2, z-1/2'

loop_
_atom_site_label
_atom_site_type_symbol
_atom_site_fract_x
_atom_site_fract_y
_atom_site_fract_z
_atom_site_U_iso_or_equiv
_atom_site_adp_type
_atom_site_occupancy
_atom_site_site_symmetry_order
_atom_site_calc_flag
_atom_site_refinement_flags_posn
_atom_site_refinement_flags_adp
_atom_site_refinement_flags_occupancy
_atom_site_disorder_assembly
_atom_site_disorder_group
W1 W 0.74068(4) 0.32487(5) 0.14090(3) 0.0305(3) Uani 1 1 d . . . . .
W2 W 0.83753(4) 0.35748(5) 0.08924(3) 0.0328(3) Uani 1 1 d . . . . .
W3 W 0.70314(4) 0.14161(5) 0.16235(3) 0.0366(3) Uani 1 1 d . . . . .
W4 W 0.87165(5) 0.03834(5) 0.07090(3) 0.0399(3) Uani 1 1 d . . . . .
W5 W 0.90629(4) 0.20589(5) 0.05336(3) 0.0364(3) Uani 1 1 d . . . . .
W6 W 0.76787(5) 0.00599(5) 0.12973(3) 0.0420(3) Uani 1 1 d . . . . .
As1 As 0.83745(10) 0.17944(12) 0.13300(7) 0.0307(5) Uani 1 1 d . . . . .
Ni1 Ni 1.0000 0.4163(2) 0.2500 0.0299(9) Uani 1 2 d S T P . .
Ni2 Ni 1.11401(12) 0.06109(16) 0.18695(9) 0.0347(7) Uani 1 1 d . . . . .
Ni3 Ni 1.0344(3) 0.1421(3) 0.2294(2) 0.0462(16) Uiso 0.5 1 d . . . . .
P1 P 0.8857(2) 0.3635(3) 0.18974(17) 0.0279(12) Uani 1 1 d . . . . .
P2 P 0.9994(3) 0.1119(4) 0.12780(19) 0.0405(15) Uani 1 1 d . . . . .
P3 P 1.1749(3) 0.0639(3) 0.27574(18) 0.0332(13) Uani 1 1 d . . . . .
K1 K 0.7280(2) 0.1838(3) 0.04166(16) 0.0429(12) Uani 1 1 d . U . . .
K2 K 0.6726(3) 0.4086(4) 0.03722(16) 0.0563(16) Uani 1 1 d . . . . .
K3 K 1.0081(3) 0.3114(5) 0.1444(4) 0.122(4) Uani 1 1 d . . . . .
K4 K 0.2953(7) 0.7678(8) 0.2505(5) 0.078(4) Uiso 0.5 1 d . . . A 1
K5 K 0.9375(7) -0.0325(8) 0.1820(5) 0.080(4) Uiso 0.5 1 d . . . B 2
O1 O 0.7826(6) 0.3953(8) 0.1172(4) 0.033(3) Uiso 1 1 d . . . . .
O2 O 0.9384(6) 0.3343(7) 0.2227(4) 0.031(3) Uiso 1 1 d . . . . .
O3 O 0.9737(7) 0.1836(8) 0.1107(5) 0.041(4) Uiso 1 1 d . . . . .
O4 O 0.8718(7) 0.4381(9) 0.0802(5) 0.043(4) Uiso 1 1 d . . . . .
O5 O 0.8992(7) 0.3575(8) 0.1506(5) 0.038(4) Uiso 1 1 d . . . . .
O6 O 0.8004(6) 0.2612(7) 0.1143(4) 0.031(3) Uiso 1 1 d . . . . .
O7 O 1.0369(7) 0.4231(8) 0.2024(5) 0.041(4) Uiso 1 1 d . . . . .
O8 O 0.8277(7) 0.3287(8) 0.1897(5) 0.038(4) Uiso 1 1 d . . . . .
O9 O 0.9512(7) 0.0567(8) 0.1217(5) 0.041(4) Uiso 1 1 d . . . . .
O10 O 0.8400(8) 0.0102(9) 0.1123(5) 0.046(4) Uiso 1 1 d . . . . .
O11 O 0.7856(8) 0.3430(9) 0.0438(5) 0.046(4) Uiso 1 1 d . . . . .
O12 O 1.0342(8) 0.1188(9) 0.1720(5) 0.048(4) Uiso 1 1 d . . . . .
O13 O 0.6819(7) 0.3120(8) 0.0997(5) 0.043(4) Uiso 1 1 d . . . . .
O14 O 0.8356(7) 0.0281(8) 0.1875(5) 0.041(4) Uiso 1 1 d . . . . .
O15 O 1.1164(7) 0.0844(8) 0.2461(5) 0.036(4) Uiso 1 1 d . . . . .
O16 O 0.7344(6) 0.2382(7) 0.1673(4) 0.032(3) Uiso 1 1 d . . . . .
O17 O 0.6594(8) 0.1451(9) 0.1955(5) 0.049(4) Uiso 1 1 d . . . . .
O18 O 1.0711(8) -0.0347(10) 0.1892(6) 0.055(5) Uiso 1 1 d . . . . .
O19 O 0.6484(9) 0.1526(10) 0.1165(6) 0.058(5) Uiso 1 1 d . . . . .
O20 O 0.7170(9) 0.0029(11) 0.0832(6) 0.066(5) Uiso 1 1 d . . . . .
O21 O 0.8444(8) 0.2175(9) 0.0137(5) 0.048(4) Uiso 1 1 d . . . . .
O22 O 1.1615(8) 0.1517(9) 0.1798(6) 0.053(5) Uiso 1 1 d . . . . .
O23 O 0.8044(9) 0.0397(10) 0.0324(6) 0.060(5) Uiso 1 1 d . . . . .
O24 O 0.7826(7) 0.1269(8) 0.2134(5) 0.039(4) Uiso 1 1 d . . . . .
O25 O 0.8964(7) 0.2884(8) 0.0827(5) 0.036(4) Uiso 1 1 d . . . . .
O26 O 0.7731(7) 0.1256(8) 0.1297(5) 0.037(4) Uiso 1 1 d . . . . .
O27 O 0.9024(9) -0.0440(10) 0.0613(6) 0.063(5) Uiso 1 1 d . . . . .
O28 O 0.8521(7) 0.1512(8) 0.0875(5) 0.039(4) Uiso 1 1 d . . . . .
O29 O 0.9175(7) 0.1036(9) 0.0443(5) 0.046(4) Uiso 1 1 d . . . . .
O30 O 0.7696(9) -0.0846(10) 0.1438(6) 0.063(5) Uiso 1 1 d . . . . .
O31 O 0.7133(7) 0.0380(9) 0.1584(5) 0.047(4) Uiso 1 1 d . . . . .
O32 O 0.7126(8) 0.3843(9) 0.1684(5) 0.050(4) Uiso 1 1 d . . . . .
O33 O 0.9631(8) 0.2369(10) 0.0340(6) 0.057(5) Uiso 1 1 d . . . . .
O34 O 1.2547(12) 0.1908(14) 0.1841(8) 0.095(8) Uiso 1 1 d . . . . .
O35 O 1.0318(10) 0.4889(12) 0.1474(7) 0.081(6) Uiso 1 1 d . . . . .
O36 O 1.0356(14) -0.1308(17) 0.1529(10) 0.117(10) Uiso 1 1 d . . . . .
O37 O 0.9551(11) 0.1796(12) 0.2137(8) 0.085(7) Uiso 1 1 d . . . . .
O38 O 1.0000 0.046(2) 0.2500 0.113(13) Uiso 1 2 d S T P B .
O1W O 1.0744(17) 0.243(2) 0.2177(12) 0.059(10) Uiso 0.5 1 d . . . B .
N1 N 0.9381(8) 0.4936(9) 0.2159(5) 0.032(4) Uiso 1 1 d . . . . .
N2 N 1.0981(9) 0.0324(11) 0.1269(6) 0.043(5) Uiso 1 1 d . . . . .
N3 N 1.1998(8) 0.0177(9) 0.2073(5) 0.032(4) Uiso 1 1 d . . . . .
C1 C 0.8801(9) 0.4573(10) 0.2029(6) 0.028(5) Uiso 1 1 d . . . . .
H1A H 0.8551 0.4829 0.1801 0.033 Uiso 1 1 calc R . . . .
H1B H 0.8605 0.4600 0.2242 0.033 Uiso 1 1 calc R . . . .
C2 C 0.9614(11) 0.5210(13) 0.1835(8) 0.044(6) Uiso 1 1 d . . . . .
H2A H 0.9741 0.5709 0.1889 0.053 Uiso 1 1 calc R . . . .
H2B H 0.9299 0.5197 0.1586 0.053 Uiso 1 1 calc R . . . .
C3 C 1.0145(12) 0.4747(14) 0.1799(9) 0.052(7) Uiso 1 1 d . . . . .
C4 C 1.0570(11) 0.0862(14) 0.1044(8) 0.049(6) Uiso 1 1 d . . . . .
H4A H 1.0381 0.0673 0.0780 0.058 Uiso 1 1 calc R . . . .
H4B H 1.0796 0.1290 0.1013 0.058 Uiso 1 1 calc R . . . .
C5 C 1.0759(13) -0.0452(14) 0.1237(9) 0.056(7) Uiso 1 1 d . . . . .
H5A H 1.0416 -0.0492 0.1005 0.067 Uiso 1 1 calc R . . . .
H5B H 1.1072 -0.0763 0.1194 0.067 Uiso 1 1 calc R . . . .
C6 C 1.0593(12) -0.0706(15) 0.1569(9) 0.052(7) Uiso 1 1 d . . . . .
C7 C 1.2080(11) -0.0049(12) 0.2496(7) 0.038(5) Uiso 1 1 d . . . . .
H7A H 1.2504 -0.0101 0.2628 0.046 Uiso 1 1 calc R . . . .
H7B H 1.1888 -0.0513 0.2503 0.046 Uiso 1 1 calc R . . . .
C8 C 1.2434(12) 0.0689(14) 0.2019(9) 0.053(7) Uiso 1 1 d . . . . .
H8A H 1.2625 0.0493 0.1827 0.063 Uiso 1 1 calc R . . . .
H8B H 1.2740 0.0741 0.2270 0.063 Uiso 1 1 calc R . . . .
C9 C 1.2195(14) 0.1430(16) 0.1880(10) 0.063(8) Uiso 1 1 d . . . . .
O2W O 0.2630(10) 0.8285(12) 0.3043(7) 0.080(6) Uiso 1 1 d . . . . .
O3W O 0.0939(12) 0.5052(13) 0.0924(8) 0.095(8) Uiso 1 1 d . . . . .
O4W O 0.0608(12) 0.7609(14) 0.0998(8) 0.099(8) Uiso 1 1 d . . . . .
O5W O 0.0806(13) 0.6275(15) 0.2419(9) 0.114(9) Uiso 1 1 d . . . . .
O6W O 1.1283(14) 0.2821(17) 0.1349(9) 0.120(10) Uiso 1 1 d . . . . .
O7W O 0.1659(12) 0.7934(14) 0.2263(8) 0.102(8) Uiso 1 1 d . . . . .
O8W O 0.5664(14) 0.3660(16) 0.2513(10) 0.122(10) Uiso 1 1 d . . . . .
O9W O 1.0000 0.259(2) 0.2500 0.100(11) Uiso 1 2 d S T P . .
O10W O 0.7096(16) 0.5192(19) 0.1008(11) 0.144(12) Uiso 1 1 d . . . . .

loop_
_atom_site_aniso_label
_atom_site_aniso_U_11
_atom_site_aniso_U_22
_atom_site_aniso_U_33
_atom_site_aniso_U_23
_atom_site_aniso_U_13
_atom_site_aniso_U_12
W1 0.0235(4) 0.0298(5) 0.0342(5) -0.0031(4) 0.0012(4) 0.0066(3)
W2 0.0297(5) 0.0352(5) 0.0296(5) 0.0033(4) 0.0019(4) 0.0084(4)
W3 0.0256(5) 0.0360(5) 0.0434(6) -0.0036(4) 0.0014(4) -0.0016(4)
W4 0.0475(6) 0.0389(5) 0.0291(5) -0.0055(4) 0.0035(4) 0.0137(4)
W5 0.0343(5) 0.0449(6) 0.0272(5) -0.0009(4) 0.0037(4) 0.0116(4)
W6 0.0464(6) 0.0338(5) 0.0407(6) -0.0067(4) 0.0034(5) -0.0011(4)
As1 0.0275(11) 0.0327(11) 0.0264(12) 0.0002(9) -0.0019(9) 0.0081(9)
Ni1 0.026(2) 0.0282(19) 0.031(2) 0.000 0.0009(17) 0.000
Ni2 0.0267(14) 0.0409(16) 0.0340(16) -0.0003(13) 0.0042(13) 0.0097(12)
P1 0.025(3) 0.028(3) 0.027(3) -0.002(2) -0.001(2) 0.000(2)
P2 0.034(3) 0.054(4) 0.029(3) -0.004(3) 0.001(3) 0.020(3)
P3 0.028(3) 0.037(3) 0.030(3) -0.003(3) 0.001(3) 0.001(2)
K1 0.0424(19) 0.0436(19) 0.0349(19) -0.0033(15) -0.0024(15) 0.0117(15)
K2 0.069(4) 0.071(4) 0.025(3) 0.004(3) 0.005(3) 0.026(3)
K3 0.045(4) 0.129(8) 0.169(10) -0.099(7) -0.007(5) 0.015(4)

loop_
_atom_type_symbol
_atom_type_description
_atom_type_scat_dispersion_real
_atom_type_scat_dispersion_imag
_atom_type_scat_source
C C 0.0033 0.0016 'International Tables Vol C Tables 4.2.6.8 and 6.1.1.4'
H H 0.0000 0.0000 'International Tables Vol C Tables 4.2.6.8 and 6.1.1.4'
N N 0.0061 0.0033 'International Tables Vol C Tables 4.2.6.8 and 6.1.1.4'
O O 0.0106 0.0060 'International Tables Vol C Tables 4.2.6.8 and 6.1.1.4'
P P 0.1023 0.0942 'International Tables Vol C Tables 4.2.6.8 and 6.1.1.4'
As As 0.0499 2.0058 'International Tables Vol C Tables 4.2.6.8 and 6.1.1.4'
W W -0.8490 6.8722 'International Tables Vol C Tables 4.2.6.8 and 6.1.1.4'
Ni Ni 0.3393 1.1124 'International Tables Vol C Tables 4.2.6.8 and 6.1.1.4'
K K 0.2009 0.2494 'International Tables Vol C Tables 4.2.6.8 and 6.1.1.4'

loop_
_geom_angle_atom_site_label_1
_geom_angle_atom_site_label_2
_geom_angle_atom_site_label_3
_geom_angle
_geom_angle_site_symmetry_1
_geom_angle_site_symmetry_3
K4 W1 K2 170.4(2) 3_545 .
O1 W1 K2 57.0(5) . .
O1 W1 K4 122.9(5) . 3_545
O1 W1 O6 74.5(5) . .
O1 W1 O8 81.5(6) . .
O6 W1 K2 87.9(4) . .
O6 W1 K4 101.4(4) . 3_545
O6 W1 O8 78.4(5) . .
O8 W1 K2 138.4(4) . .
O8 W1 K4 43.4(4) . 3_545
O13 W1 K2 40.3(5) . .
O13 W1 K4 140.5(6) . 3_545
O13 W1 O1 96.5(7) . .
O13 W1 O6 91.2(6) . .
O13 W1 O8 169.6(6) . .
O13 W1 O16 98.3(7) . .
O16 W1 K2 137.6(5) . .
O16 W1 K4 47.3(5) . 3_545
O16 W1 O1 154.0(6) . .
O16 W1 O6 83.9(6) . .
O16 W1 O8 80.2(6) . .
O32 W1 K2 98.6(6) . .
O32 W1 K4 71.8(6) . 3_545
O32 W1 O1 97.0(7) . .
O32 W1 O6 164.4(7) . .
O32 W1 O8 87.5(7) . .
O32 W1 O13 103.0(8) . .
O32 W1 O16 100.4(7) . .
K2 W2 K3 178.09(15) . .
O1 W2 K2 56.4(4) . .
O1 W2 K3 122.5(5) . .
O1 W2 O5 81.6(6) . .
O1 W2 O6 73.4(5) . .
O4 W2 K2 98.4(5) . .
O4 W2 K3 80.2(6) . .
O4 W2 O1 100.2(7) . .
O4 W2 O5 88.2(7) . .
O4 W2 O6 167.9(7) . .
O4 W2 O25 99.8(7) . .
O5 W2 K2 138.0(4) . .
O5 W2 K3 40.9(4) . .
O5 W2 O6 80.8(5) . .
O6 W2 K2 86.6(4) . .
O6 W2 K3 94.5(4) . .
O11 W2 K2 42.1(5) . .
O11 W2 K3 139.4(6) . .
O11 W2 O1 97.4(7) . .
O11 W2 O4 101.7(8) . .
O11 W2 O5 170.0(7) . .
O11 W2 O6 89.4(6) . .
O11 W2 O25 97.3(7) . .
O25 W2 K2 138.3(5) . .
O25 W2 K3 43.5(5) . .
O25 W2 O1 152.1(6) . .
O25 W2 O5 79.8(6) . .
O25 W2 O6 83.2(5) . .
O16 W3 K4 43.5(5) . 3_545
O16 W3 O24 80.2(6) . .
O16 W3 O26 82.0(6) . .
O16 W3 O31 151.2(6) . .
O17 W3 K4 75.6(6) . 3_545
O17 W3 O16 100.4(7) . .
O17 W3 O19 101.2(8) . .
O17 W3 O24 88.7(7) . .
O17 W3 O26 168.3(7) . .
O17 W3 O31 100.9(7) . .
O19 W3 K4 137.3(6) . 3_545
O19 W3 O16 97.8(7) . .
O19 W3 O24 170.1(7) . .
O19 W3 O26 89.7(7) . .
O19 W3 O31 97.0(8) . .
O24 W3 K4 45.1(5) . 3_545
O24 W3 O26 80.4(6) . .
O26 W3 K4 99.2(5) . 3_545
O31 W3 K4 125.6(6) . 3_545
O31 W3 O24 81.1(6) . .
O31 W3 O26 73.4(6) . .
K2 W4 K5 172.0(2) 7_655 .
O9 W4 K2 134.8(4) . 7_655
O9 W4 K5 41.8(5) . .
O9 W4 O28 80.4(6) . .
O10 W4 K2 142.5(6) . 7_655
O10 W4 K5 44.0(6) . .
O10 W4 O9 80.8(7) . .
O10 W4 O28 84.8(6) . .
O10 W4 O29 154.3(7) . .
O23 W4 K2 44.6(6) . 7_655
O23 W4 K5 140.6(7) . .
O23 W4 O9 169.5(7) . .
O23 W4 O10 98.1(8) . .
O23 W4 O28 89.1(7) . .
O23 W4 O29 96.3(8) . .
O27 W4 K2 92.7(7) . 7_655
O27 W4 K5 80.4(7) . .
O27 W4 O9 89.5(8) . .
O27 W4 O10 100.0(8) . .
O27 W4 O23 100.9(9) . .
O27 W4 O28 168.1(8) . .
O27 W4 O29 98.0(8) . .
O28 W4 K2 89.9(4) . 7_655
O28 W4 K5 96.0(5) . .
O29 W4 K2 53.9(5) . 7_655
O29 W4 K5 122.7(5) . .
O29 W4 O9 81.1(6) . .
O29 W4 O28 74.3(6) . .
K2 W5 K1 67.55(12) 7_655 .
K2 W5 K3 171.94(14) 7_655 .
K3 W5 K1 120.14(15) . .
O3 W5 K1 121.3(4) . .
O3 W5 K2 134.7(4) . 7_655
O3 W5 K3 40.6(4) . .
O21 W5 K1 47.7(5) . .
O21 W5 K2 45.3(6) . 7_655
O21 W5 K3 141.1(6) . .
O21 W5 O3 169.0(7) . .
O21 W5 O25 98.0(7) . .
O21 W5 O28 91.1(7) . .
O21 W5 O29 96.3(8) . .
O21 W5 O33 101.6(8) . .
O25 W5 K1 82.2(5) . .
O25 W5 K2 142.5(5) . 7_655
O25 W5 K3 45.0(5) . .
O25 W5 O3 79.6(6) . .
O25 W5 O28 84.5(6) . .
O25 W5 O29 156.2(7) . .
O28 W5 K1 44.9(4) . .
O28 W5 K2 88.8(4) . 7_655
O28 W5 K3 95.5(5) . .
O28 W5 O3 78.0(6) . .
O29 W5 K1 93.6(5) . .
O29 W5 K2 52.0(5) . 7_655
O29 W5 K3 122.5(5) . .
O29 W5 O3 82.7(6) . .
O29 W5 O28 76.3(6) . .
O33 W5 K1 148.7(6) . .
O33 W5 K2 95.9(6) . 7_655
O33 W5 K3 78.3(7) . .
O33 W5 O3 89.4(8) . .
O33 W5 O25 99.4(8) . .
O33 W5 O28 166.0(8) . .
O33 W5 O29 96.2(8) . .
O10 W6 K5 46.2(6) . .
O10 W6 O14 79.6(7) . .
O10 W6 O26 84.7(6) . .
O14 W6 K5 40.8(5) . .
O20 W6 K5 140.5(7) . .
O20 W6 O10 97.7(8) . .
O20 W6 O14 171.0(8) . .
O20 W6 O26 93.2(8) . .
O20 W6 O30 101.0(9) . .
O20 W6 O31 97.1(8) . .
O26 W6 K5 97.7(5) . .
O26 W6 O14 78.0(6) . .
O30 W6 K5 75.6(7) . .
O30 W6 O10 99.9(8) . .
O30 W6 O14 88.0(8) . .
O30 W6 O26 164.3(8) . .
O30 W6 O31 96.7(8) . .
O31 W6 K5 122.5(6) . .
O31 W6 O10 155.2(7) . .
O31 W6 O14 82.7(7) . .
O31 W6 O26 74.7(6) . .
O6 As1 K1 59.1(5) . .
O6 As1 O26 98.0(7) . .
O6 As1 O28 96.5(7) . .
O26 As1 K1 64.1(5) . .
O26 As1 O28 98.0(7) . .
O28 As1 K1 57.6(5) . .
O2 Ni1 O2 88.8(8) . 2_755
O2 Ni1 N1 173.3(6) 2_755 .
O2 Ni1 N1 173.3(6) . 2_755
O2 Ni1 N1 87.7(6) 2_755 2_755
O2 Ni1 N1 87.7(6) . .
O7 Ni1 O2 91.6(6) . 2_755
O7 Ni1 O2 91.6(6) 2_755 .
O7 Ni1 O2 93.3(6) . .
O7 Ni1 O2 93.3(6) 2_755 2_755
O7 Ni1 O7 173.1(9) 2_755 .
O7 Ni1 N1 82.9(6) 2_755 2_755
O7 Ni1 N1 92.5(6) . 2_755
O7 Ni1 N1 92.5(6) 2_755 .
O7 Ni1 N1 82.9(6) . .
N1 Ni1 N1 96.3(10) 2_755 .
O12 Ni2 O15 85.6(6) . .
O12 Ni2 N2 88.7(7) . .
O12 Ni2 N3 170.9(7) . .
O18 Ni2 O12 92.6(7) . .
O18 Ni2 O15 91.2(7) . .
O18 Ni2 O22 173.2(7) . .
O18 Ni2 N2 82.2(8) . .
O18 Ni2 N3 94.8(7) . .
O22 Ni2 O12 91.2(7) . .
O22 Ni2 O15 94.7(7) . .
O22 Ni2 N2 92.2(7) . .
O22 Ni2 N3 82.0(7) . .
N2 Ni2 O15 171.2(7) . .
N3 Ni2 O15 88.8(7) . .
N3 Ni2 N2 97.7(7) . .
Ni3 Ni3 K5 81.9(3) 2_755 .
O12 Ni3 Ni3 139.0(7) . 2_755
O12 Ni3 K5 65.0(5) . .
O12 Ni3 O15 85.7(7) . .
O12 Ni3 O37 170.0(9) . 2_755
O12 Ni3 O38 104.5(7) . .
O12 Ni3 O1W 83.3(11) . .
O15 Ni3 Ni3 121.6(6) . 2_755
O15 Ni3 K5 93.9(5) . .
O15 Ni3 O38 83.0(6) . .
O15 Ni3 O1W 95.0(11) . .
O37 Ni3 Ni3 49.4(7) 2_755 2_755
O37 Ni3 Ni3 55.1(8) . 2_755
O37 Ni3 K5 125.0(7) 2_755 .
O37 Ni3 K5 77.6(8) . .
O37 Ni3 O12 92.9(9) . .
O37 Ni3 O15 92.6(8) 2_755 .
O37 Ni3 O15 171.2(9) . .
O37 Ni3 O37 90.2(12) . 2_755
O37 Ni3 O38 85.0(8) 2_755 .
O37 Ni3 O38 88.9(8) . .
O37 Ni3 O1W 87.0(12) 2_755 .
O37 Ni3 O1W 93.5(12) . .
O38 Ni3 Ni3 55.8(6) . 2_755
O38 Ni3 K5 42.0(4) . .
O38 Ni3 O1W 171.7(11) . .
O1W Ni3 Ni3 119.7(10) . 2_755
O1W Ni3 K5 146.3(11) . .
K3 P1 K4 135.7(3) . 3_545
O2 P1 K3 71.6(6) . .
O2 P1 K4 82.3(6) . 3_545
O2 P1 C1 104.3(9) . .
O5 P1 K3 38.3(7) . .
O5 P1 K4 139.8(7) . 3_545
O5 P1 O2 109.8(9) . .
O5 P1 O8 112.5(9) . .
O5 P1 C1 110.8(9) . .
O8 P1 K3 132.7(7) . .
O8 P1 K4 33.3(7) . 3_545
O8 P1 O2 112.5(9) . .
O8 P1 C1 106.6(9) . .
C1 P1 K3 118.2(7) . .
C1 P1 K4 102.4(7) . 3_545
K3 P2 K5 129.3(3) . .
O3 P2 K3 35.9(7) . .
O3 P2 K5 131.0(7) . .
O3 P2 O12 111.4(10) . .
O3 P2 C4 108.2(11) . .
O9 P2 K3 135.1(7) . .
O9 P2 K5 37.9(7) . .
O9 P2 O3 110.3(9) . .
O9 P2 O12 111.6(10) . .
O9 P2 C4 112.1(11) . .
O12 P2 K3 76.8(7) . .
O12 P2 K5 74.0(7) . .
O12 P2 C4 103.0(11) . .
C4 P2 K3 108.3(9) . .
C4 P2 K5 118.1(9) . .
O14 P3 K5 34.8(7) 2_755 2_755
O14 P3 C7 107.6(10) 2_755 .
O15 P3 K5 78.4(6) . 2_755
O15 P3 O14 111.4(9) . 2_755
O15 P3 C7 104.5(10) . .
O24 P3 K5 137.9(7) 2_755 2_755
O24 P3 O14 111.7(9) 2_755 2_755
O24 P3 O15 112.4(9) 2_755 .
O24 P3 C7 108.9(10) 2_755 .
C7 P3 K5 107.1(8) . 2_755
W5 K1 K1 64.57(14) . 7_655
W5 K1 K2 100.99(15) . .
As1 K1 W5 56.24(9) . .
As1 K1 K1 113.4(2) . 7_655
As1 K1 K2 100.91(15) . .
K1 K1 K2 62.39(15) 7_655 .
O6 K1 W5 63.1(3) . .
O6 K1 As1 30.5(3) . .
O6 K1 K1 97.1(3) . 7_655
O6 K1 K2 70.4(3) . .
O6 K1 O11 54.0(4) . .
O6 K1 O21 80.8(4) . .
O6 K1 O23 106.2(5) . .
O6 K1 O26 51.5(4) . .
O11 K1 W5 60.1(3) . .
O11 K1 W5 86.7(3) 7_655 .
O11 K1 As1 140.1(4) 7_655 .
O11 K1 As1 78.9(3) . .
O11 K1 K1 45.2(3) . 7_655
O11 K1 K1 50.8(3) 7_655 7_655
O11 K1 K2 100.1(4) 7_655 .
O11 K1 K2 40.9(3) . .
O11 K1 O6 144.6(5) 7_655 .
O11 K1 O11 96.0(5) 7_655 .
O11 K1 O21 65.6(5) 7_655 .
O11 K1 O23 70.9(5) 7_655 .
O11 K1 O23 120.9(5) . .
O11 K1 O26 147.3(5) 7_655 .
O21 K1 W5 113.5(4) 7_655 .
O21 K1 W5 23.5(3) . .
O21 K1 As1 79.5(3) . .
O21 K1 As1 141.4(4) 7_655 .
O21 K1 K1 50.0(3) 7_655 7_655
O21 K1 K1 43.4(3) . 7_655
O21 K1 K2 41.2(4) 7_655 .
O21 K1 K2 94.0(3) . .
O21 K1 O6 111.0(5) 7_655 .
O21 K1 O11 62.8(5) 7_655 7_655
O21 K1 O11 56.4(4) . .
O21 K1 O11 66.1(5) 7_655 .
O21 K1 O21 93.4(5) 7_655 .
O21 K1 O23 66.3(5) . .
O21 K1 O23 133.7(5) 7_655 .
O21 K1 O26 149.0(5) 7_655 .
O21 K1 O28 143.7(5) 7_655 .
O23 K1 W5 61.7(3) . .
O23 K1 As1 78.0(4) . .
O23 K1 K1 99.6(4) . 7_655
O23 K1 K2 160.2(4) . .
O26 K1 W5 83.0(3) . .
O26 K1 As1 30.4(3) . .
O26 K1 K1 143.8(4) . 7_655
O26 K1 K2 112.2(3) . .
O26 K1 O11 105.3(4) . .
O26 K1 O21 106.4(4) . .
O26 K1 O23 76.9(5) . .
O28 K1 W5 31.8(3) . .
O28 K1 As1 30.8(3) . .
O28 K1 K1 96.3(3) . 7_655
O28 K1 K2 116.8(3) . .
O28 K1 O6 53.1(4) . .
O28 K1 O11 80.6(4) . .
O28 K1 O11 109.4(5) . 7_655
O28 K1 O21 54.6(4) . .
O28 K1 O23 53.9(5) . .
O28 K1 O26 52.2(4) . .
W1 K2 W2 50.52(7) . .
W1 K2 K1 62.66(11) . .
W2 K2 K1 60.35(11) . .
W4 K2 W1 167.48(17) 7_655 .
W4 K2 W2 119.82(16) 7_655 .
W4 K2 W5 51.52(8) 7_655 7_655
W4 K2 K1 106.40(15) 7_655 .
W5 K2 W1 122.25(18) 7_655 .
W5 K2 W2 116.08(15) 7_655 .
W5 K2 K1 64.54(12) 7_655 .
O1 K2 W1 30.2(3) . .
O1 K2 W2 29.9(2) . .
O1 K2 W4 145.1(3) . 7_655
O1 K2 W5 139.1(3) . 7_655
O1 K2 K1 74.9(3) . .
O11 K2 W1 67.7(4) . .
O11 K2 W2 24.1(4) . .
O11 K2 W4 100.6(4) . 7_655
O11 K2 W5 93.0(4) . 7_655
O11 K2 K1 48.0(3) . .
O11 K2 O1 53.5(4) . .
O11 K2 O21 70.9(5) . 7_655
O11 K2 O29 115.2(5) . 7_655
O11 K2 O10W 99.4(8) . .
O13 K2 W1 23.4(3) . .
O13 K2 W2 67.8(3) . .
O13 K2 W4 153.6(4) . 7_655
O13 K2 W5 102.1(4) . 7_655
O13 K2 K1 53.0(3) . .
O13 K2 O1 53.2(4) . .
O13 K2 O11 77.9(5) . .
O13 K2 O21 86.1(5) . 7_655
O13 K2 O23 155.4(6) . 7_655
O13 K2 O29 124.9(5) . 7_655
O13 K2 O10W 84.9(8) . .
O21 K2 W1 101.8(4) 7_655 .
O21 K2 W2 92.4(4) 7_655 .
O21 K2 W4 68.9(4) 7_655 7_655
O21 K2 W5 24.9(4) 7_655 7_655
O21 K2 K1 40.5(4) 7_655 .
O21 K2 O1 114.3(5) 7_655 .
O21 K2 O29 54.7(5) 7_655 7_655
O21 K2 O10W 168.0(8) 7_655 .
O23 K2 W1 145.8(5) 7_655 .
O23 K2 W2 95.3(4) 7_655 .
O23 K2 W4 26.2(4) 7_655 7_655
O23 K2 W5 68.5(4) 7_655 7_655
O23 K2 K1 103.5(4) 7_655 .
O23 K2 O1 118.9(5) 7_655 .
O23 K2 O11 79.9(5) 7_655 .
O23 K2 O21 76.6(5) 7_655 7_655
O23 K2 O29 57.2(5) 7_655 7_655
O23 K2 O10W 109.3(8) 7_655 .
O29 K2 W1 148.0(4) 7_655 .
O29 K2 W2 139.2(4) 7_655 .
O29 K2 W4 32.0(3) 7_655 7_655
O29 K2 W5 30.2(3) 7_655 7_655
O29 K2 K1 94.8(3) 7_655 .
O29 K2 O1 168.2(4) 7_655 .
O10W K2 W1 67.3(7) . .
O10W K2 W2 76.8(7) . .
O10W K2 W4 121.0(7) . 7_655
O10W K2 W5 166.9(7) . 7_655
O10W K2 K1 127.7(7) . .
O10W K2 O1 53.8(7) . .
O10W K2 O29 137.3(8) . 7_655
W5 K3 W2 54.36(11) . .
P1 K3 W2 51.75(13) . .
P1 K3 W5 96.46(19) . .
P2 K3 W2 97.6(2) . .
P2 K3 W5 52.22(14) . .
P2 K3 P1 107.8(3) . .
O3 K3 W2 80.7(4) . .
O3 K3 W5 32.8(4) . .
O3 K3 P1 104.2(4) . .
O3 K3 P2 19.4(4) . .
O3 K3 O5 98.1(5) . .
O3 K3 O7 160.6(7) . .
O3 K3 O25 56.3(5) . .
O3 K3 O35 156.5(7) . .
O3 K3 O1W 91.4(9) . .
O3 K3 C3 165.8(6) . .
O3 K3 O6W 88.0(7) . .
O5 K3 W2 32.3(4) . .
O5 K3 W5 81.6(4) . .
O5 K3 P1 19.8(4) . .
O5 K3 P2 108.0(4) . .
O5 K3 O7 76.1(5) . .
O5 K3 O25 56.5(5) . .
O5 K3 O35 80.7(5) . .
O5 K3 O1W 110.2(9) . .
O5 K3 C3 68.1(6) . .
O5 K3 O6W 172.2(8) . .
O7 K3 W2 101.4(4) . .
O7 K3 W5 155.7(4) . .
O7 K3 P1 64.5(4) . .
O7 K3 P2 145.2(6) . .
O7 K3 O25 128.4(5) . .
O7 K3 O35 41.9(5) . .
O7 K3 O1W 73.9(8) . .
O7 K3 C3 22.5(6) . .
O7 K3 O6W 99.7(7) . .
O25 K3 W2 27.1(3) . .
O25 K3 W5 27.3(3) . .
O25 K3 P1 74.0(3) . .
O25 K3 P2 75.0(3) . .
O25 K3 O35 105.9(6) . .
O25 K3 C3 110.9(6) . .
O25 K3 O6W 124.6(8) . .
O35 K3 W2 86.5(5) . .
O35 K3 W5 125.1(6) . .
O35 K3 P1 82.6(4) . .
O35 K3 P2 169.2(5) . .
O1W K3 W2 137.5(8) . .
O1W K3 W5 123.8(8) . .
O1W K3 P1 91.1(8) . .
O1W K3 P2 72.4(8) . .
O1W K3 O25 137.8(9) . .
O1W K3 O35 111.1(9) . .
O1W K3 C3 96.3(9) . .
O1W K3 O6W 74.3(9) . .
C3 K3 W2 85.5(5) . .
C3 K3 W5 136.5(6) . .
C3 K3 P1 63.9(5) . .
C3 K3 P2 166.4(7) . .
C3 K3 O35 23.4(6) . .
O6W K3 W2 146.0(7) . .
O6W K3 W5 101.3(7) . .
O6W K3 P1 161.3(7) . .
O6W K3 P2 79.2(6) . .
O6W K3 O35 91.8(8) . .
O6W K3 C3 105.5(8) . .
W1 K4 W3 55.2(2) 3_455 3_455
P1 K4 W1 53.0(2) 3_455 3_455
P1 K4 W3 96.0(4) 3_455 3_455
O8 K4 W1 35.3(4) 3_455 3_455
O8 K4 W3 81.0(5) 3_455 3_455
O8 K4 P1 17.8(4) 3_455 3_455
O8 K4 O16 57.0(5) 3_455 3_455
O8 K4 O22 141.9(7) 3_455 4_655
O8 K4 O24 92.3(7) 3_455 3_455
O8 K4 O34 174.3(9) 3_455 4_655
O8 K4 O1W 83.3(9) 3_455 4_655
O8 K4 C9 158.1(9) 3_455 4_655
O8 K4 O7W 101.1(8) 3_455 .
O16 K4 W1 28.3(3) 3_455 3_455
O16 K4 W3 27.0(3) 3_455 3_455
O16 K4 P1 73.9(4) 3_455 3_455
O16 K4 O22 126.8(7) 3_455 4_655
O16 K4 O34 117.4(8) 3_455 4_655
O16 K4 O1W 120.9(9) 3_455 4_655
O16 K4 C9 114.7(8) 3_455 4_655
O16 K4 O7W 64.1(7) 3_455 .
O22 K4 W1 153.5(6) 4_655 3_455
O22 K4 W3 100.7(5) 4_655 3_455
O22 K4 P1 129.2(6) 4_655 3_455
O22 K4 C9 23.5(6) 4_655 4_655
O24 K4 W1 80.6(5) 3_455 3_455
O24 K4 W3 32.7(4) 3_455 3_455
O24 K4 P1 100.0(5) 3_455 3_455
O24 K4 O16 54.7(5) 3_455 3_455
O24 K4 O22 73.0(6) 3_455 4_655
O24 K4 O34 84.5(7) 3_455 4_655
O24 K4 O1W 89.8(9) 3_455 4_655
O24 K4 C9 68.7(7) 3_455 4_655
O24 K4 O7W 92.6(8) 3_455 .
O34 K4 W1 139.2(7) 4_655 3_455
O34 K4 W3 93.9(6) 4_655 3_455
O34 K4 P1 167.8(8) 4_655 3_455
O34 K4 O22 41.3(6) 4_655 4_655
O34 K4 C9 22.2(6) 4_655 4_655
O1W K4 W1 116.2(8) 4_655 3_455
O1W K4 W3 118.5(8) 4_655 3_455
O1W K4 P1 67.5(8) 4_655 3_455
O1W K4 O22 62.3(8) 4_655 4_655
O1W K4 O34 101.4(10) 4_655 4_655
O1W K4 C9 85.6(10) 4_655 4_655
C9 K4 W1 142.5(8) 4_655 3_455
C9 K4 W3 87.9(7) 4_655 3_455
C9 K4 P1 151.3(8) 4_655 3_455
O2W K4 W1 123.1(8) . 3_455
O2W K4 W3 129.9(8) . 3_455
O2W K4 P1 122.7(7) . 3_455
O2W K4 O8 128.2(9) . 3_455
O2W K4 O16 132.6(9) . 3_455
O2W K4 O22 79.8(7) . 4_655
O2W K4 O24 137.3(9) . 3_455
O2W K4 O34 53.8(7) . 4_655
O2W K4 O1W 106.0(11) . 4_655
O2W K4 C9 73.2(8) . 4_655
O2W K4 O7W 69.2(9) . .
O7W K4 W1 68.6(6) . 3_455
O7W K4 W3 65.2(6) . 3_455
O7W K4 P1 116.3(7) . 3_455
O7W K4 O22 114.3(8) . 4_655
O7W K4 O34 74.4(8) . 4_655
O7W K4 O1W 174.9(11) . 4_655
O7W K4 C9 91.1(9) . 4_655
W6 K5 W4 54.5(2) . .
P2 K5 W4 51.4(2) . .
P2 K5 W6 96.3(4) . .
P3 K5 W4 95.9(4) 2_755 .
P3 K5 W6 52.0(2) 2_755 .
P3 K5 P2 105.1(4) 2_755 .
O9 K5 W4 32.2(4) . .
O9 K5 W6 81.2(5) . .
O9 K5 P2 19.3(4) . .
O9 K5 P3 104.6(6) . 2_755
O9 K5 O10 55.4(6) . .
O9 K5 O18 75.1(6) . .
O9 K5 O36 82.0(7) . .
O9 K5 O38 101.3(9) . .
O9 K5 C6 68.5(7) . .
O9 K5 O8W 175.0(9) . 4_645
O10 K5 W4 26.2(3) . .
O10 K5 W6 28.4(3) . .
O10 K5 P2 73.0(5) . .
O10 K5 P3 74.9(5) . 2_755
O10 K5 O18 127.5(7) . .
O10 K5 O36 109.5(8) . .
O10 K5 C6 111.3(8) . .
O10 K5 O8W 128.9(9) . 4_645
O14 K5 W4 79.6(5) . .
O14 K5 W6 33.1(4) . .
O14 K5 P2 101.8(6) . .
O14 K5 P3 19.0(4) . 2_755
O14 K5 O9 95.3(7) . .
O14 K5 O10 56.7(6) . .
O14 K5 O18 154.4(8) . .
O14 K5 O36 163.1(9) . .
O14 K5 O38 89.2(7) . .
O14 K5 C6 163.8(9) . .
O14 K5 O8W 89.5(8) . 4_645
O18 K5 W4 101.3(5) . .
O18 K5 W6 155.7(6) . .
O18 K5 P2 62.1(4) . .
O18 K5 P3 140.5(6) . 2_755
O18 K5 O36 40.6(7) . .
O18 K5 C6 23.0(6) . .
O36 K5 W4 89.7(7) . .
O36 K5 W6 130.5(8) . .
O36 K5 P2 81.1(6) . .
O36 K5 P3 173.4(8) . 2_755
O38 K5 W4 128.6(9) . .
O38 K5 W6 121.2(7) . .
O38 K5 P2 83.2(7) . .
O38 K5 P3 71.4(4) . 2_755
O38 K5 O10 131.4(9) . .
O38 K5 O18 70.0(5) . .
O38 K5 O36 107.6(8) . .
O38 K5 C6 93.0(7) . .
O38 K5 O8W 77.6(10) . 4_645
C6 K5 W4 86.5(6) . .
C6 K5 W6 138.4(7) . .
C6 K5 P2 62.6(6) . .
C6 K5 P3 161.8(7) . 2_755
C6 K5 O36 21.7(6) . .
O8W K5 W4 150.9(8) 4_645 .
O8W K5 W6 103.5(7) 4_645 .
O8W K5 P2 157.5(8) 4_645 .
O8W K5 P3 79.7(7) 4_645 2_755
O8W K5 O18 100.0(8) 4_645 .
O8W K5 O36 93.7(9) 4_645 .
O8W K5 C6 106.6(9) 4_645 .
W1 O1 K2 92.9(5) . .
W2 O1 W1 116.7(7) . .
W2 O1 K2 93.7(5) . .
P1 O2 Ni1 112.7(8) . .
W5 O3 K3 106.6(6) . .
P2 O3 W5 128.7(10) . .
P2 O3 K3 124.6(10) . .
W2 O5 K3 106.8(6) . .
P1 O5 W2 129.9(9) . .
P1 O5 K3 121.9(9) . .
W1 O6 W2 95.3(5) . .
W1 O6 K1 109.8(5) . .
W2 O6 K1 103.5(5) . .
As1 O6 W1 126.7(7) . .
As1 O6 W2 128.1(7) . .
As1 O6 K1 90.5(5) . .
Ni1 O7 K3 117.3(7) . .
C3 O7 Ni1 110.7(16) . .
C3 O7 K3 97.6(16) . .
W1 O8 K4 101.3(6) . 3_545
P1 O8 W1 129.4(9) . .
P1 O8 K4 128.9(10) . 3_545
W4 O9 K5 106.0(7) . .
P2 O9 W4 130.7(10) . .
P2 O9 K5 122.7(10) . .
W4 O10 W6 144.4(10) . .
W4 O10 K5 109.9(8) . .
W6 O10 K5 105.4(7) . .
W2 O11 K1 110.0(7) . .
W2 O11 K1 143.7(8) . 7_655
W2 O11 K2 113.8(7) . .
K1 O11 K1 84.0(5) 7_655 .
K2 O11 K1 98.6(6) . 7_655
K2 O11 K1 91.2(5) . .
Ni3 O12 Ni2 95.7(8) . .
P2 O12 Ni2 113.4(9) . .
P2 O12 Ni3 149.2(11) . .
W1 O13 K2 116.3(7) . .
W6 O14 K5 106.1(7) . .
P3 O14 W6 127.4(9) 2_755 .
P3 O14 K5 126.3(10) 2_755 .
Ni2 O15 Ni3 93.0(6) . .
P3 O15 Ni2 113.5(8) . .
P3 O15 Ni3 152.2(10) . .
W1 O16 W3 146.1(9) . .
W1 O16 K4 104.4(7) . 3_545
W3 O16 K4 109.5(7) . 3_545
Ni2 O18 K5 118.8(8) . .
C6 O18 Ni2 113.9(17) . .
C6 O18 K5 88.0(16) . .
W5 O21 K1 108.8(7) . .
W5 O21 K1 146.8(9) . 7_655
W5 O21 K2 109.8(7) . 7_655
K1 O21 K1 86.6(5) 7_655 .
K1 O21 K2 98.3(6) 7_655 7_655
K2 O21 K1 92.7(5) 7_655 .
Ni2 O22 K4 121.4(8) . 4_645
C9 O22 Ni2 115.3(18) . .
C9 O22 K4 79.9(16) . 4_645
W4 O23 K1 109.2(8) . .
W4 O23 K2 109.2(8) . 7_655
K2 O23 K1 92.6(6) 7_655 .
W3 O24 K4 102.2(6) . 3_545
P3 O24 W3 130.1(9) 2_755 .
P3 O24 K4 127.3(9) 2_755 3_545
W2 O25 K3 109.4(6) . .
W5 O25 W2 142.6(9) . .
W5 O25 K3 107.7(6) . .
W3 O26 K1 110.9(6) . .
W6 O26 W3 94.8(5) . .
W6 O26 K1 109.8(6) . .
As1 O26 W3 127.3(8) . .
As1 O26 W6 127.3(8) . .
As1 O26 K1 85.5(6) . .
W4 O28 K1 106.6(6) . .
W5 O28 W4 95.8(6) . .
W5 O28 K1 103.3(6) . .
As1 O28 W4 127.0(8) . .
As1 O28 W5 128.5(8) . .
As1 O28 K1 91.5(6) . .
W4 O29 K2 94.2(6) . 7_655
W5 O29 W4 113.6(8) . .
W5 O29 K2 97.8(6) . 7_655
W6 O31 W3 117.0(8) . .
C9 O34 K4 81.8(19) . 4_645
C3 O35 K3 75.4(15) . .
C6 O36 K5 77.9(19) . .
Ni3 O37 Ni3 75.5(10) . 2_755
Ni3 O38 Ni3 68.4(13) . 2_755
Ni3 O38 K5 107.2(5) . .
Ni3 O38 K5 107.2(5) 2_755 2_755
Ni3 O38 K5 123.5(6) . 2_755
Ni3 O38 K5 123.5(6) 2_755 .
K5 O38 K5 118.4(16) 2_755 .
Ni3 O1W K3 113.0(15) . .
Ni3 O1W K4 120.5(16) . 4_645
K3 O1W K4 120.4(13) . 4_645
C1 N1 Ni1 106.8(12) . .
C1 N1 C2 114.9(18) . .
C2 N1 Ni1 109.0(13) . .
C4 N2 Ni2 106.1(15) . .
C4 N2 C5 117(2) . .
C5 N2 Ni2 106.0(15) . .
C7 N3 Ni2 107.1(13) . .
C8 N3 Ni2 110.0(15) . .
C8 N3 C7 114(2) . .
P1 C1 H1A 108.9 . .
P1 C1 H1B 108.9 . .
N1 C1 P1 113.2(14) . .
N1 C1 H1A 108.9 . .
N1 C1 H1B 108.9 . .
H1A C1 H1B 107.8 . .
N1 C2 H2A 109.7 . .
N1 C2 H2B 109.7 . .
N1 C2 C3 110(2) . .
H2A C2 H2B 108.2 . .
C3 C2 H2A 109.7 . .
C3 C2 H2B 109.7 . .
O7 C3 K3 59.9(14) . .
O7 C3 O35 121(2) . .
O7 C3 C2 125(2) . .
O35 C3 K3 81.3(16) . .
O35 C3 C2 113(2) . .
C2 C3 K3 126.5(17) . .
P2 C4 H4A 109.0 . .
P2 C4 H4B 109.0 . .
N2 C4 P2 113.1(18) . .
N2 C4 H4A 109.0 . .
N2 C4 H4B 109.0 . .
H4A C4 H4B 107.8 . .
N2 C5 H5A 108.5 . .
N2 C5 H5B 108.5 . .
H5A C5 H5B 107.5 . .
C6 C5 N2 115(2) . .
C6 C5 H5A 108.5 . .
C6 C5 H5B 108.5 . .
O18 C6 K5 69.0(14) . .
O18 C6 C5 121(3) . .
O36 C6 K5 80.4(19) . .
O36 C6 O18 123(3) . .
O36 C6 C5 115(3) . .
C5 C6 K5 127.4(19) . .
P3 C7 H7A 109.7 . .
P3 C7 H7B 109.7 . .
N3 C7 P3 109.8(15) . .
N3 C7 H7A 109.7 . .
N3 C7 H7B 109.7 . .
H7A C7 H7B 108.2 . .
N3 C8 H8A 108.4 . .
N3 C8 H8B 108.4 . .
N3 C8 C9 116(2) . .
H8A C8 H8B 107.4 . .
C9 C8 H8A 108.4 . .
C9 C8 H8B 108.4 . .
O22 C9 K4 76.6(16) . 4_645
O22 C9 C8 117(3) . .
O34 C9 K4 76.0(19) . 4_645
O34 C9 O22 124(3) . .
O34 C9 C8 119(3) . .
C8 C9 K4 122(2) . 4_645

loop_
_geom_bond_atom_site_label_1
_geom_bond_atom_site_label_2
_geom_bond_distance
_geom_bond_site_symmetry_2
W1 K2 3.851(6) .
W1 K4 3.829(17) 3_545
W1 O1 1.938(14) .
W1 O6 2.205(14) .
W1 O8 2.256(16) .
W1 O13 1.704(17) .
W1 O16 1.873(14) .
W1 O32 1.700(17) .
W2 K2 3.873(6) .
W2 K3 3.986(8) .
W2 O1 1.933(14) .
W2 O4 1.755(16) .
W2 O5 2.224(17) .
W2 O6 2.254(14) .
W2 O11 1.730(18) .
W2 O25 1.926(14) .
W3 K4 3.979(16) 3_545
W3 O16 1.915(14) .
W3 O17 1.735(17) .
W3 O19 1.76(2) .
W3 O24 2.201(16) .
W3 O26 2.242(14) .
W3 O31 1.938(16) .
W4 K2 3.756(6) 7_655
W4 K5 3.976(17) .
W4 O9 2.205(16) .
W4 O10 1.863(16) .
W4 O23 1.76(2) .
W4 O27 1.750(19) .
W4 O28 2.242(15) .
W4 O29 1.994(16) .
W5 K1 4.062(6) .
W5 K2 3.825(6) 7_655
W5 K3 3.916(8) .
W5 O3 2.214(17) .
W5 O21 1.713(18) .
W5 O25 1.885(15) .
W5 O28 2.199(15) .
W5 O29 1.944(16) .
W5 O33 1.735(18) .
W6 K5 3.919(16) .
W6 O10 1.931(16) .
W6 O14 2.226(17) .
W6 O20 1.73(2) .
W6 O26 2.212(15) .
W6 O30 1.741(19) .
W6 O31 1.908(16) .
As1 K1 3.488(6) .
As1 O6 1.770(14) .
As1 O26 1.770(15) .
As1 O28 1.788(15) .
Ni1 O2 2.122(14) .
Ni1 O2 2.122(14) 2_755
Ni1 O7 2.071(16) 2_755
Ni1 O7 2.071(16) .
Ni1 N1 2.138(18) 2_755
Ni1 N1 2.138(18) .
Ni2 O12 2.074(17) .
Ni2 O15 2.094(15) .
Ni2 O18 2.042(18) .
Ni2 O22 2.054(17) .
Ni2 N2 2.09(2) .
Ni2 N3 2.081(18) .
Ni3 Ni3 2.422(13) 2_755
Ni3 K5 4.019(17) .
Ni3 O12 2.047(18) .
Ni3 O15 2.117(16) .
Ni3 O37 2.05(3) 2_755
Ni3 O37 1.90(2) .
Ni3 O38 2.16(3) .
Ni3 O1W 2.17(4) .
P1 K3 3.732(10) .
P1 K4 3.799(16) 3_545
P1 O2 1.527(16) .
P1 O5 1.487(16) .
P1 O8 1.491(16) .
P1 C1 1.81(2) .
P2 K3 3.727(11) .
P2 K5 3.772(17) .
P2 O3 1.506(17) .
P2 O9 1.485(17) .
P2 O12 1.536(19) .
P2 C4 1.81(2) .
P3 K5 3.771(17) 2_755
P3 O14 1.521(17) 2_755
P3 O15 1.510(16) .
P3 O24 1.504(16) 2_755
P3 C7 1.85(2) .
K1 K1 4.133(11) 7_655
K1 K2 4.335(8) .
K1 O6 2.992(15) .
K1 O11 3.220(17) .
K1 O11 2.950(18) 7_655
K1 O21 3.173(17) .
K1 O21 2.843(18) 7_655
K1 O23 3.263(19) .
K1 O26 3.148(17) .
K1 O28 2.947(17) .
K2 W4 3.756(6) 7_655
K2 W5 3.825(6) 7_655
K2 O1 3.232(16) .
K2 O11 2.837(17) .
K2 O13 2.779(17) .
K2 O21 2.888(18) 7_655
K2 O23 2.79(2) 7_655
K2 O29 3.041(18) 7_655
K2 O10W 2.96(4) .
K3 O3 2.658(17) .
K3 O5 2.726(17) .
K3 O7 2.837(18) .
K3 O25 2.908(18) .
K3 O35 3.32(2) .
K3 O1W 2.89(4) .
K3 C3 3.25(3) .
K3 O6W 2.95(3) .
K4 W1 3.829(17) 3_455
K4 W3 3.979(16) 3_455
K4 P1 3.799(16) 3_455
K4 O8 2.68(2) 3_455
K4 O16 2.91(2) 3_455
K4 O22 3.19(2) 4_655
K4 O24 2.88(2) 3_455
K4 O34 3.17(3) 4_655
K4 O1W 2.95(4) 4_655
K4 C9 3.23(3) 4_655
K4 O2W 2.47(3) .
K4 O7W 2.92(3) .
K5 P3 3.772(17) 2_755
K5 O9 2.76(2) .
K5 O10 2.94(2) .
K5 O14 2.67(2) .
K5 O18 3.04(2) .
K5 O36 3.28(3) .
K5 O38 2.81(3) .
K5 C6 3.25(3) .
K5 O8W 3.01(4) 4_645
O7 C3 1.25(3) .
O8 K4 2.68(2) 3_545
O11 K1 2.950(18) 7_655
O14 P3 1.521(17) 2_755
O16 K4 2.91(2) 3_545
O18 C6 1.27(3) .
O21 K1 2.843(18) 7_655
O21 K2 2.888(18) 7_655
O22 K4 3.19(2) 4_645
O22 C9 1.31(3) .
O23 K2 2.79(2) 7_655
O24 P3 1.504(16) 2_755
O24 K4 2.88(2) 3_545
O29 K2 3.041(18) 7_655
O34 K4 3.17(3) 4_645
O34 C9 1.23(3) .
O35 C3 1.33(3) .
O36 C6 1.23(4) .
O37 Ni3 2.05(3) 2_755
O38 Ni3 2.16(3) 2_755
O38 K5 2.81(3) 2_755
O1W K4 2.95(4) 4_645
N1 C1 1.46(3) .
N1 C2 1.47(3) .
N2 C4 1.45(3) .
N2 C5 1.52(3) .
N3 C7 1.49(3) .
N3 C8 1.43(3) .
C1 H1A 0.9700 .
C1 H1B 0.9700 .
C2 H2A 0.9700 .
C2 H2B 0.9700 .
C2 C3 1.53(3) .
C4 H4A 0.9700 .
C4 H4B 0.9700 .
C5 H5A 0.9700 .
C5 H5B 0.9700 .
C5 C6 1.40(4) .
C7 H7A 0.9700 .
C7 H7B 0.9700 .
C8 H8A 0.9700 .
C8 H8B 0.9700 .
C8 C9 1.50(4) .
C9 K4 3.23(3) 4_645
O8W K5 3.01(4) 4_655
